data_7120031
loop_
_publ_author_name
'Luo, Feng'
'Gao, Heng Ya'
'Peng, Wenli'
'Meng, PanPan'
'Feng, Xuefeng'
'Li, Jianqiang'
'Wu, HuiQiong'
'Yan, Chang Sheng'
'Xiaong, Yang Yang'

_publ_section_title
;
 Lanthanide separation using size-selective crystallization of Ln-MOFs
;
_journal_name_full 'Chem. Commun.'
_journal_paper_doi 10.1039/C7CC01898C
_journal_year 2017
_chemical_formula_sum 'C17 H18 Ho N3 O9'
_chemical_formula_weight 573.27
_chemical_name_systematic
; 
 ? 
;
_space_group_IT_number 14
_symmetry_cell_setting triclinic
_symmetry_space_group_name_Hall '-P 2ybc'
_symmetry_space_group_name_H-M 'P 1 21/c 1'
_atom_sites_solution_hydrogens geom
_atom_sites_solution_primary direct
_atom_sites_solution_secondary difmap
_audit_creation_method SHELXL-97
_audit_update_record
;
2017-03-10 deposited with the CCDC.
2017-04-27 downloaded from the CCDC.
;
_cell_angle_alpha 90.00
_cell_angle_beta 102.142(9)
_cell_angle_gamma 90.00
_cell_formula_units_Z 4
_cell_length_a 8.8304(17)
_cell_length_b 8.8257(17)
_cell_length_c 27.644(5)
_cell_measurement_reflns_used 9987
_cell_measurement_temperature 296(2)
_cell_measurement_theta_max 27.68
_cell_measurement_theta_min 2.52
_cell_volume 2106.2(7)
_computing_cell_refinement 'Bruker SMART'
_computing_data_collection 'Bruker SMART'
_computing_data_reduction 'Bruker SAINT'
_computing_molecular_graphics 'Bruker SHELXTL'
_computing_publication_material 'Bruker SHELXTL'
_computing_structure_refinement 'SHELXL-97 (Sheldrick, 1997)'
_computing_structure_solution 'SHELXS-97 (Sheldrick, 1990)'
_diffrn_ambient_temperature 296(2)
_diffrn_measured_fraction_theta_full 0.978
_diffrn_measured_fraction_theta_max 0.978
_diffrn_measurement_device_type 'CCD area detector'
_diffrn_measurement_method 'phi and omega scans'
_diffrn_radiation_monochromator graphite
_diffrn_radiation_source 'fine-focus sealed tube'
_diffrn_radiation_type MoK\a
_diffrn_radiation_wavelength 0.71073
_diffrn_reflns_av_R_equivalents 0.0405
_diffrn_reflns_av_sigmaI/netI 0.0337
_diffrn_reflns_limit_h_max 9
_diffrn_reflns_limit_h_min -10
_diffrn_reflns_limit_k_max 8
_diffrn_reflns_limit_k_min -10
_diffrn_reflns_limit_l_max 31
_diffrn_reflns_limit_l_min -32
_diffrn_reflns_number 12849
_diffrn_reflns_theta_full 25.00
_diffrn_reflns_theta_max 25.00
_diffrn_reflns_theta_min 1.51
_exptl_absorpt_coefficient_mu 3.809
_exptl_absorpt_correction_T_max 0.9629
_exptl_absorpt_correction_T_min 0.7503
_exptl_absorpt_correction_type none
_exptl_crystal_density_diffrn 1.808
_exptl_crystal_density_meas 0
_exptl_crystal_density_method 'not measured'
_exptl_crystal_F_000 1120
_exptl_crystal_size_max 0.08
_exptl_crystal_size_mid 0.08
_exptl_crystal_size_min 0.01
_refine_diff_density_max 1.004
_refine_diff_density_min -2.545
_refine_diff_density_rms 0.156
_refine_ls_extinction_method none
_refine_ls_goodness_of_fit_ref 1.177
_refine_ls_hydrogen_treatment mixed
_refine_ls_matrix_type full
_refine_ls_number_parameters 293
_refine_ls_number_reflns 3638
_refine_ls_number_restraints 7
_refine_ls_restrained_S_all 1.176
_refine_ls_R_factor_all 0.0425
_refine_ls_R_factor_gt 0.0414
_refine_ls_shift/su_max 0.001
_refine_ls_shift/su_mean 0.000
_refine_ls_structure_factor_coef Fsqd
_refine_ls_weighting_details 'calc w=1/[\s^2^(Fo^2^)+(0.0239P)^2^+25.2624P] where P=(Fo^2^+2Fc^2^)/3'
_refine_ls_weighting_scheme calc
_refine_ls_wR_factor_gt 0.1083
_refine_ls_wR_factor_ref 0.1090
_reflns_number_gt 3516
_reflns_number_total 3638
_reflns_threshold_expression >2sigma(I)
_cod_data_source_file c7cc01898c2.cif
_cod_data_source_block p2015110920shense_1_0m
_cod_depositor_comments
;
The following automatic conversions were performed:

'_symmetry_cell_setting' value 'Triclinic' changed to 'triclinic'
according to
/home/data/users/saulius/crontab/automatic-downloads/rss-feeds/RSC/lib/dictionaries/cif_core.dic
dictionary named 'cif_core.dic' version 2.4.2 from 2011-04-26.

Automatic conversion script
Id: cif_fix_values 4973 2017-02-22 13:04:09Z antanas 
;
_cod_original_sg_symbol_H-M P1
_cod_database_code 7120031

loop_
_symmetry_equiv_pos_as_xyz
'x, y, z'
'-x, y+1/2, -z+1/2'
'-x, -y, -z'
'x, -y-1/2, z-1/2'

loop_
_atom_site_label
_atom_site_type_symbol
_atom_site_fract_x
_atom_site_fract_y
_atom_site_fract_z
_atom_site_U_iso_or_equiv
_atom_site_adp_type
_atom_site_occupancy
_atom_site_symmetry_multiplicity
_atom_site_calc_flag
_atom_site_refinement_flags
C1 C 0.3054(9) 0.8466(9) 0.3553(3) 0.0334(18) Uani 1 1 d .
H1 H 0.3947 0.8103 0.3762 0.040 Uiso 1 1 calc R
C2 C 0.1855(14) 0.8359(15) 0.4261(4) 0.065(3) Uani 1 1 d .
H2A H 0.1122 0.7568 0.4278 0.097 Uiso 1 1 calc R
H2B H 0.1577 0.9251 0.4421 0.097 Uiso 1 1 calc R
H2C H 0.2872 0.8033 0.4424 0.097 Uiso 1 1 calc R
C3 C 0.0469(17) 0.930(2) 0.3456(6) 0.130(8) Uani 1 1 d .
H3A H 0.0623 1.0349 0.3389 0.195 Uiso 1 1 calc R
H3B H -0.0354 0.9208 0.3632 0.195 Uiso 1 1 calc R
H3C H 0.0203 0.8751 0.3150 0.195 Uiso 1 1 calc R
C4 C 0.5593(9) 0.7531(9) 0.1644(3) 0.0252(16) Uani 1 1 d .
C5 C 0.5841(9) 0.7736(8) 0.1130(2) 0.0250(16) Uani 1 1 d .
C6 C 0.6547(12) 0.9033(9) 0.0990(3) 0.040(2) Uani 1 1 d .
C7 C 0.6767(14) 0.9155(12) 0.0510(3) 0.056(3) Uani 1 1 d .
H7 H 0.7237 1.0018 0.0416 0.068 Uiso 1 1 calc R
C8 C 0.6308(13) 0.8036(12) 0.0174(3) 0.052(3) Uani 1 1 d .
H8 H 0.6453 0.8150 -0.0148 0.063 Uiso 1 1 calc R
C9 C 0.5624(10) 0.6722(10) 0.0306(3) 0.0337(18) Uani 1 1 d .
C10 C 0.5373(9) 0.6595(9) 0.0786(3) 0.0288(17) Uani 1 1 d .
H10 H 0.4887 0.5736 0.0875 0.035 Uiso 1 1 calc R
C11 C 0.3410(8) 1.1879(8) 0.1743(2) 0.0211(14) Uani 1 1 d .
C12 C 0.2550(8) 1.0665(8) 0.1436(2) 0.0202(14) Uani 1 1 d .
C13 C 0.2354(8) 0.9183(8) 0.1621(2) 0.0215(14) Uani 1 1 d .
C14 C 0.1543(11) 0.8125(9) 0.1275(3) 0.038(2) Uani 1 1 d .
H14 H 0.1440 0.7135 0.1380 0.046 Uiso 1 1 calc R
C15 C 0.0909(11) 0.8495(9) 0.0798(3) 0.039(2) Uani 1 1 d .
H15 H 0.0375 0.7765 0.0585 0.047 Uiso 1 1 calc R
C16 C 0.1055(9) 0.9964(9) 0.0625(2) 0.0249(15) Uani 1 1 d .
C17 C 0.1876(8) 1.1005(8) 0.0944(2) 0.0221(15) Uani 1 1 d .
H17 H 0.1991 1.1978 0.0828 0.027 Uiso 1 1 calc R
H1M H 0.673(10) 0.991(10) 0.1569(19) 0.04(2) Uiso 1 1 d D
H1W H 0.974(9) 0.579(6) 0.261(3) 0.02(2) Uiso 1 1 d D
H2W H 0.940(7) 0.458(17) 0.280(9) 0.24(13) Uiso 1 1 d D
H3W H 0.761(8) 1.166(3) 0.280(3) 0.04(2) Uiso 1 1 d D
H4W H 0.823(6) 1.070(8) 0.257(3) 0.03(2) Uiso 1 1 d D
Ho1 Ho 0.50379(4) 0.93907(4) 0.267056(11) 0.02355(13) Uani 1 1 d .
N1 N 0.5242(9) 0.5599(8) -0.0068(2) 0.0392(17) Uani 1 1 d .
N2 N 0.0374(8) 1.0480(7) 0.0141(2) 0.0280(14) Uani 1 1 d .
N3 N 0.1847(9) 0.8698(9) 0.3747(3) 0.0433(18) Uani 1 1 d .
O1 O 0.3104(7) 0.8686(8) 0.3122(2) 0.0431(15) Uani 1 1 d .
O2 O 0.4983(7) 0.6345(6) 0.17514(17) 0.0304(12) Uani 1 1 d .
O3 O 0.3338(7) 1.3205(6) 0.15876(18) 0.0329(13) Uani 1 1 d .
O4 O 0.7452(6) 1.0755(6) 0.2698(2) 0.0300(12) Uani 1 1 d D
O5 O 0.6001(6) 0.8633(6) 0.19481(18) 0.0294(12) Uani 1 1 d .
O6 O 0.7033(10) 1.0169(8) 0.1310(2) 0.060(2) Uani 1 1 d D
O7 O 0.2821(6) 0.8787(5) 0.20872(17) 0.0249(11) Uani 1 1 d .
O8 O 0.4248(6) 1.1595(5) 0.21738(16) 0.0236(11) Uani 1 1 d .
O9 O 1.0219(15) 0.508(3) 0.2789(5) 0.176(8) Uani 1 1 d D

loop_
_atom_site_aniso_label
_atom_site_aniso_U_11
_atom_site_aniso_U_22
_atom_site_aniso_U_33
_atom_site_aniso_U_23
_atom_site_aniso_U_13
_atom_site_aniso_U_12
C1 0.025(4) 0.031(5) 0.043(5) -0.002(4) 0.006(3) -0.003(3)
C2 0.066(7) 0.083(9) 0.052(6) -0.001(6) 0.028(5) -0.008(7)
C3 0.069(9) 0.21(2) 0.126(13) 0.080(14) 0.044(9) 0.070(12)
C4 0.030(4) 0.027(4) 0.021(3) -0.001(3) 0.008(3) 0.007(3)
C5 0.037(4) 0.022(4) 0.019(3) -0.002(3) 0.012(3) -0.002(3)
C6 0.064(6) 0.026(4) 0.034(4) -0.007(3) 0.018(4) -0.019(4)
C7 0.093(8) 0.045(6) 0.041(5) -0.004(4) 0.035(5) -0.027(6)
C8 0.079(7) 0.058(6) 0.026(4) -0.004(4) 0.026(4) -0.024(6)
C9 0.044(5) 0.036(5) 0.022(4) -0.007(3) 0.010(3) -0.002(4)
C10 0.040(4) 0.023(4) 0.024(4) -0.001(3) 0.007(3) -0.005(3)
C11 0.025(4) 0.019(4) 0.017(3) 0.000(3) -0.001(3) -0.002(3)
C12 0.028(4) 0.016(3) 0.014(3) -0.002(3) -0.001(3) -0.002(3)
C13 0.024(4) 0.018(3) 0.020(3) 0.002(3) 0.000(3) 0.001(3)
C14 0.057(6) 0.020(4) 0.030(4) 0.005(3) -0.009(4) -0.011(4)
C15 0.058(6) 0.022(4) 0.027(4) -0.001(3) -0.011(4) -0.018(4)
C16 0.027(4) 0.024(4) 0.019(3) 0.000(3) -0.004(3) -0.003(3)
C17 0.028(4) 0.016(3) 0.020(3) 0.003(3) -0.002(3) -0.001(3)
Ho1 0.0300(2) 0.0188(2) 0.01976(19) 0.00037(12) 0.00041(13) 0.00155(14)
N1 0.055(5) 0.044(4) 0.021(3) -0.008(3) 0.013(3) -0.010(4)
N2 0.036(4) 0.025(3) 0.018(3) 0.000(2) -0.006(2) -0.006(3)
N3 0.039(4) 0.046(5) 0.049(4) 0.006(4) 0.018(3) 0.007(4)
O1 0.043(4) 0.053(4) 0.036(3) -0.001(3) 0.015(3) -0.006(3)
O2 0.056(4) 0.016(3) 0.019(2) 0.001(2) 0.008(2) -0.009(3)
O3 0.050(3) 0.015(3) 0.024(3) 0.002(2) -0.014(2) -0.005(2)
O4 0.027(3) 0.021(3) 0.041(3) -0.007(2) 0.004(2) -0.004(2)
O5 0.048(3) 0.020(3) 0.022(2) -0.007(2) 0.011(2) -0.011(2)
O6 0.112(6) 0.040(4) 0.038(4) -0.014(3) 0.037(4) -0.046(4)
O7 0.031(3) 0.018(2) 0.021(2) 0.004(2) -0.005(2) -0.006(2)
O8 0.032(3) 0.015(2) 0.019(2) 0.0000(19) -0.007(2) -0.002(2)
O9 0.076(8) 0.35(3) 0.102(10) 0.056(13) 0.026(7) -0.058(13)

loop_
_atom_type_symbol
_atom_type_description
_atom_type_scat_dispersion_real
_atom_type_scat_dispersion_imag
_atom_type_scat_source
C C 0.0033 0.0016 'International Tables Vol C Tables 4.2.6.8 and 6.1.1.4'
H H 0.0000 0.0000 'International Tables Vol C Tables 4.2.6.8 and 6.1.1.4'
O O 0.0106 0.0060 'International Tables Vol C Tables 4.2.6.8 and 6.1.1.4'
N N 0.0061 0.0033 'International Tables Vol C Tables 4.2.6.8 and 6.1.1.4'
Ho Ho -0.2175 4.6783 'International Tables Vol C Tables 4.2.6.8 and 6.1.1.4'

loop_
_geom_angle_atom_site_label_1
_geom_angle_atom_site_label_2
_geom_angle_atom_site_label_3
_geom_angle
_geom_angle_site_symmetry_1
_geom_angle_site_symmetry_3
O1 C1 N3 125.3(8) . .
O1 C1 H1 117.4 . .
N3 C1 H1 117.4 . .
N3 C2 H2A 109.5 . .
N3 C2 H2B 109.5 . .
H2A C2 H2B 109.5 . .
N3 C2 H2C 109.5 . .
H2A C2 H2C 109.5 . .
H2B C2 H2C 109.5 . .
N3 C3 H3A 109.5 . .
N3 C3 H3B 109.5 . .
H3A C3 H3B 109.5 . .
N3 C3 H3C 109.5 . .
H3A C3 H3C 109.5 . .
H3B C3 H3C 109.5 . .
O2 C4 O5 124.0(6) . .
O2 C4 C5 119.1(6) . .
O5 C4 C5 116.9(7) . .
C10 C5 C6 119.3(7) . .
C10 C5 C4 118.9(7) . .
C6 C5 C4 121.8(7) . .
O6 C6 C7 118.9(8) . .
O6 C6 C5 121.7(7) . .
C7 C6 C5 119.4(8) . .
C8 C7 C6 121.1(8) . .
C8 C7 H7 119.4 . .
C6 C7 H7 119.4 . .
C7 C8 C9 120.7(8) . .
C7 C8 H8 119.7 . .
C9 C8 H8 119.7 . .
C8 C9 C10 118.8(7) . .
C8 C9 N1 116.1(7) . .
C10 C9 N1 125.1(7) . .
C5 C10 C9 120.7(7) . .
C5 C10 H10 119.6 . .
C9 C10 H10 119.6 . .
O3 C11 O8 118.7(6) . .
O3 C11 C12 120.2(6) . .
O8 C11 C12 121.1(6) . .
O3 C11 Ho1 57.3(3) . 2_655
O8 C11 Ho1 61.4(3) . 2_655
C12 C11 Ho1 176.8(5) . 2_655
C17 C12 C13 119.0(6) . .
C17 C12 C11 117.8(6) . .
C13 C12 C11 123.2(6) . .
O7 C13 C14 119.7(6) . .
O7 C13 C12 123.8(6) . .
C14 C13 C12 116.5(6) . .
C15 C14 C13 122.8(7) . .
C15 C14 H14 118.6 . .
C13 C14 H14 118.6 . .
C14 C15 C16 120.4(7) . .
C14 C15 H15 119.8 . .
C16 C15 H15 119.8 . .
C17 C16 C15 118.4(6) . .
C17 C16 N2 116.9(7) . .
C15 C16 N2 124.6(6) . .
C16 C17 C12 122.8(7) . .
C16 C17 H17 118.6 . .
C12 C17 H17 118.6 . .
O7 Ho1 O2 120.93(19) . 2_655
O7 Ho1 O1 73.33(19) . .
O2 Ho1 O1 74.3(2) 2_655 .
O7 Ho1 O8 71.78(16) . .
O2 Ho1 O8 75.61(16) 2_655 .
O1 Ho1 O8 110.8(2) . .
O7 Ho1 O5 75.82(18) . .
O2 Ho1 O5 144.65(18) 2_655 .
O1 Ho1 O5 140.2(2) . .
O8 Ho1 O5 82.08(17) . .
O7 Ho1 O4 137.72(18) . .
O2 Ho1 O4 75.4(2) 2_655 .
O1 Ho1 O4 145.7(2) . .
O8 Ho1 O4 76.37(18) . .
O5 Ho1 O4 72.87(18) . .
O7 Ho1 O3 137.37(17) . 2_645
O2 Ho1 O3 80.40(17) 2_655 2_645
O1 Ho1 O3 79.1(2) . 2_645
O8 Ho1 O3 149.98(16) . 2_645
O5 Ho1 O3 108.88(19) . 2_645
O4 Ho1 O3 80.35(19) . 2_645
O7 Ho1 O8 92.15(16) . 2_645
O2 Ho1 O8 128.96(16) 2_655 2_645
O1 Ho1 O8 80.8(2) . 2_645
O8 Ho1 O8 155.42(8) . 2_645
O5 Ho1 O8 75.87(16) . 2_645
O4 Ho1 O8 106.74(17) . 2_645
O3 Ho1 O8 51.21(15) 2_645 2_645
O7 Ho1 C11 116.17(18) . 2_645
O2 Ho1 C11 104.47(18) 2_655 2_645
O1 Ho1 C11 79.4(2) . 2_645
O8 Ho1 C11 169.08(19) . 2_645
O5 Ho1 C11 92.46(18) . 2_645
O4 Ho1 C11 93.01(19) . 2_645
O3 Ho1 C11 25.03(17) 2_645 2_645
O8 Ho1 C11 26.20(16) 2_645 2_645
N1 N1 C9 114.9(8) 3_665 .
N2 N2 C16 115.9(8) 3_575 .
C1 N3 C3 120.4(9) . .
C1 N3 C2 122.2(8) . .
C3 N3 C2 117.4(9) . .
C1 O1 Ho1 136.6(6) . .
C4 O2 Ho1 147.7(5) . 2_645
C11 O3 Ho1 97.7(4) . 2_655
Ho1 O4 H3W 124(5) . .
Ho1 O4 H4W 138(5) . .
H3W O4 H4W 95.6(15) . .
C4 O5 Ho1 130.4(5) . .
C6 O6 H1M 104(6) . .
C13 O7 Ho1 131.7(4) . .
C11 O8 Ho1 136.8(4) . .
C11 O8 Ho1 92.4(4) . 2_655
Ho1 O8 Ho1 130.81(18) . 2_655
H1W O9 H2W 94.5(15) . .

loop_
_geom_bond_atom_site_label_1
_geom_bond_atom_site_label_2
_geom_bond_distance
_geom_bond_site_symmetry_2
C1 O1 1.220(10) .
C1 N3 1.305(11) .
C1 H1 0.9300 .
C2 N3 1.452(12) .
C2 H2A 0.9600 .
C2 H2B 0.9600 .
C2 H2C 0.9600 .
C3 N3 1.413(15) .
C3 H3A 0.9600 .
C3 H3B 0.9600 .
C3 H3C 0.9600 .
C4 O2 1.241(9) .
C4 O5 1.286(9) .
C4 C5 1.494(9) .
C5 C10 1.389(10) .
C5 C6 1.397(11) .
C6 O6 1.347(10) .
C6 C7 1.385(12) .
C7 C8 1.357(13) .
C7 H7 0.9300 .
C8 C9 1.392(12) .
C8 H8 0.9300 .
C9 C10 1.394(10) .
C9 N1 1.421(10) .
C10 H10 0.9300 .
C11 O3 1.244(9) .
C11 O8 1.287(8) .
C11 C12 1.474(9) .
C11 Ho1 2.913(7) 2_655
C12 C17 1.400(9) .
C12 C13 1.428(9) .
C13 O7 1.316(8) .
C13 C14 1.417(10) .
C14 C15 1.361(11) .
C14 H14 0.9300 .
C15 C16 1.398(11) .
C15 H15 0.9300 .
C16 C17 1.370(10) .
C16 N2 1.419(9) .
C17 H17 0.9300 .
Ho1 O7 2.321(5) .
Ho1 O2 2.354(5) 2_655
Ho1 O1 2.398(6) .
Ho1 O8 2.399(5) .
Ho1 O5 2.424(5) .
Ho1 O4 2.435(5) .
Ho1 O3 2.474(5) 2_645
Ho1 O8 2.561(5) 2_645
Ho1 C11 2.913(7) 2_645
N1 N1 1.230(14) 3_665
N2 N2 1.244(12) 3_575
O2 Ho1 2.354(5) 2_645
O3 Ho1 2.474(5) 2_655
O4 H3W 0.845(10) .
O4 H4W 0.845(10) .
O6 H1M 0.847(10) .
O8 Ho1 2.561(5) 2_655
O9 H1W 0.851(10) .
O9 H2W 0.850(10) .

loop_
_geom_torsion_atom_site_label_1
_geom_torsion_atom_site_label_2
_geom_torsion_atom_site_label_3
_geom_torsion_atom_site_label_4
_geom_torsion
_geom_torsion_site_symmetry_1
_geom_torsion_site_symmetry_4
O2 C4 C5 C10 0.3(11) . .
O5 C4 C5 C10 -178.0(7) . .
O2 C4 C5 C6 -178.8(8) . .
O5 C4 C5 C6 2.8(11) . .
C10 C5 C6 O6 -179.5(9) . .
C4 C5 C6 O6 -0.4(14) . .
C10 C5 C6 C7 0.0(14) . .
C4 C5 C6 C7 179.1(9) . .
O6 C6 C7 C8 179.5(11) . .
C5 C6 C7 C8 0.0(17) . .
C6 C7 C8 C9 -1.0(18) . .
C7 C8 C9 C10 2.0(16) . .
C7 C8 C9 N1 -177.7(10) . .
C6 C5 C10 C9 1.1(12) . .
C4 C5 C10 C9 -178.1(7) . .
C8 C9 C10 C5 -2.0(13) . .
N1 C9 C10 C5 177.6(8) . .
O3 C11 C12 C17 10.3(11) . .
O8 C11 C12 C17 -169.6(7) . .
Ho1 C11 C12 C17 48(9) 2_655 .
O3 C11 C12 C13 -168.7(7) . .
O8 C11 C12 C13 11.5(11) . .
Ho1 C11 C12 C13 -130(8) 2_655 .
C17 C12 C13 O7 -173.9(7) . .
C11 C12 C13 O7 5.1(11) . .
C17 C12 C13 C14 3.2(11) . .
C11 C12 C13 C14 -177.9(7) . .
O7 C13 C14 C15 174.1(8) . .
C12 C13 C14 C15 -3.1(13) . .
C13 C14 C15 C16 0.8(15) . .
C14 C15 C16 C17 1.4(14) . .
C14 C15 C16 N2 -176.8(8) . .
C15 C16 C17 C12 -1.2(12) . .
N2 C16 C17 C12 177.2(7) . .
C13 C12 C17 C16 -1.2(11) . .
C11 C12 C17 C16 179.8(7) . .
C8 C9 N1 N1 174.3(11) . 3_665
C10 C9 N1 N1 -5.4(15) . 3_665
C17 C16 N2 N2 -179.6(9) . 3_575
C15 C16 N2 N2 -1.4(14) . 3_575
O1 C1 N3 C3 -2.3(17) . .
O1 C1 N3 C2 177.8(9) . .
N3 C1 O1 Ho1 149.8(7) . .
O7 Ho1 O1 C1 172.9(9) . .
O2 Ho1 O1 C1 -57.2(8) 2_655 .
O8 Ho1 O1 C1 -124.7(8) . .
O5 Ho1 O1 C1 132.3(8) . .
O4 Ho1 O1 C1 -28.5(10) . .
O3 Ho1 O1 C1 25.8(8) 2_645 .
O8 Ho1 O1 C1 77.8(9) 2_645 .
C11 Ho1 O1 C1 51.2(8) 2_645 .
O5 C4 O2 Ho1 -43.7(14) . 2_645
C5 C4 O2 Ho1 138.0(7) . 2_645
O8 C11 O3 Ho1 -2.5(7) . 2_655
C12 C11 O3 Ho1 177.6(6) . 2_655
O2 C4 O5 Ho1 -25.4(11) . .
C5 C4 O5 Ho1 152.9(5) . .
O7 Ho1 O5 C4 -42.1(6) . .
O2 Ho1 O5 C4 -166.1(5) 2_655 .
O1 Ho1 O5 C4 -2.1(8) . .
O8 Ho1 O5 C4 -115.2(6) . .
O4 Ho1 O5 C4 166.7(6) . .
O3 Ho1 O5 C4 93.6(6) 2_645 .
O8 Ho1 O5 C4 53.9(6) 2_645 .
C11 Ho1 O5 C4 74.3(6) 2_645 .
C14 C13 O7 Ho1 143.7(6) . .
C12 C13 O7 Ho1 -39.3(10) . .
O2 Ho1 O7 C13 97.5(6) 2_655 .
O1 Ho1 O7 C13 156.9(6) . .
O8 Ho1 O7 C13 37.6(6) . .
O5 Ho1 O7 C13 -48.6(6) . .
O4 Ho1 O7 C13 -5.4(7) . .
O3 Ho1 O7 C13 -151.2(5) 2_645 .
O8 Ho1 O7 C13 -123.4(6) 2_645 .
C11 Ho1 O7 C13 -134.3(6) 2_645 .
O3 C11 O8 Ho1 -175.1(5) . .
C12 C11 O8 Ho1 4.8(11) . .
Ho1 C11 O8 Ho1 -177.5(7) 2_655 .
O3 C11 O8 Ho1 2.4(7) . 2_655
C12 C11 O8 Ho1 -177.7(6) . 2_655
O7 Ho1 O8 C11 -21.2(7) . .
O2 Ho1 O8 C11 -151.2(7) 2_655 .
O1 Ho1 O8 C11 -84.6(7) . .
O5 Ho1 O8 C11 56.4(7) . .
O4 Ho1 O8 C11 130.6(7) . .
O3 Ho1 O8 C11 170.8(6) 2_645 .
O8 Ho1 O8 C11 30.1(7) 2_645 .
C11 Ho1 O8 C11 117.0(9) 2_645 .
O7 Ho1 O8 Ho1 162.2(3) . 2_655
O2 Ho1 O8 Ho1 32.1(3) 2_655 2_655
O1 Ho1 O8 Ho1 98.8(3) . 2_655
O5 Ho1 O8 Ho1 -120.2(3) . 2_655
O4 Ho1 O8 Ho1 -46.0(3) . 2_655
O3 Ho1 O8 Ho1 -5.9(6) 2_645 2_655
O8 Ho1 O8 Ho1 -146.5(3) 2_645 2_655
C11 Ho1 O8 Ho1 -59.7(10) 2_645 2_655
